data_2213690
loop_
_publ_author_name
'Graham Smith'
'Urs D. Wermuth'
'Jonathan M. White'

_publ_section_title
;
 Anhydrous quinolinium dihydrogen citrate
;
_journal_coeditor_code BT2355
_journal_issue 6
_journal_name_full 'Acta Crystallographica Section E'
_journal_page_first o2890
_journal_page_last o2890
_journal_paper_doi 10.1107/S1600536807022106
_journal_volume 63
_journal_year 2007
_chemical_formula_iupac 'C9 H8 N +, C6 H7 O7 -'
_chemical_formula_moiety 'C9 H8 N +, C6 H7 O7 -'
_chemical_formula_sum 'C15 H15 N O7'
_chemical_formula_weight 321.28
_chemical_melting_point 403
_chemical_name_common 'quinolinium dihydrogen citrate'
_chemical_name_systematic
;
quinolinium dihydrogen citrate
;
_space_group_IT_number 14
_symmetry_cell_setting monoclinic
_symmetry_space_group_name_Hall '-P 2yn'
_symmetry_space_group_name_H-M 'P 1 21/n 1'
_atom_sites_solution_hydrogens geom
_atom_sites_solution_primary direct
_atom_sites_solution_secondary difmap
_audit_creation_method SHELXL97
_cell_angle_alpha 90.00
_cell_angle_beta 93.2170(10)
_cell_angle_gamma 90.00
_cell_formula_units_Z 4
_cell_length_a 7.5202(6)
_cell_length_b 11.9267(10)
_cell_length_c 17.1484(14)
_cell_measurement_reflns_used 4204
_cell_measurement_temperature 130(2)
_cell_measurement_theta_max 27.45
_cell_measurement_theta_min 2.90
_cell_volume 1535.6(2)
_computing_cell_refinement SMART
_computing_data_collection 'SMART (Bruker, 2000)'
_computing_data_reduction 'SAINT (Bruker, 1999)'
_computing_molecular_graphics 'PLATON (Spek, 2003)'
_computing_publication_material PLATON
_computing_structure_refinement 'SHELXL97 (Sheldrick, 1997)'
_computing_structure_solution 'SHELXS97 (Sheldrick, 1997)'
_diffrn_ambient_temperature 130(2)
_diffrn_measured_fraction_theta_full 0.998
_diffrn_measured_fraction_theta_max 0.998
_diffrn_measurement_device_type 'Bruker SMART CCD detector'
_diffrn_measurement_method '\f and \w'
_diffrn_radiation_monochromator graphite
_diffrn_radiation_source 'sealed tube'
_diffrn_radiation_type MoK\a
_diffrn_radiation_wavelength 0.71073
_diffrn_reflns_av_R_equivalents 0.0195
_diffrn_reflns_av_sigmaI/netI 0.0202
_diffrn_reflns_limit_h_max 8
_diffrn_reflns_limit_h_min -8
_diffrn_reflns_limit_k_max 14
_diffrn_reflns_limit_k_min -12
_diffrn_reflns_limit_l_max 20
_diffrn_reflns_limit_l_min -20
_diffrn_reflns_number 7847
_diffrn_reflns_theta_full 25.00
_diffrn_reflns_theta_max 25.00
_diffrn_reflns_theta_min 2.08
_diffrn_standards_decay_% 0
_exptl_absorpt_coefficient_mu 0.112
_exptl_absorpt_correction_T_max 0.97
_exptl_absorpt_correction_T_min 0.95
_exptl_absorpt_correction_type multi-scan
_exptl_absorpt_process_details '(SADABS; Bruker, 1999)'
_exptl_crystal_colour colourless
_exptl_crystal_density_diffrn 1.390
_exptl_crystal_density_method 'not measured'
_exptl_crystal_description 'cut block'
_exptl_crystal_F_000 672
_exptl_crystal_size_max 0.50
_exptl_crystal_size_mid 0.35
_exptl_crystal_size_min 0.30
_refine_diff_density_max 0.183
_refine_diff_density_min -0.145
_refine_ls_extinction_coef 0.0085(16)
_refine_ls_extinction_expression Fc^*^=kFc[1+0.001xFc^2^\l^3^/sin(2\q)]^-1/4^
_refine_ls_extinction_method SHELXL97
_refine_ls_goodness_of_fit_ref 1.072
_refine_ls_hydrogen_treatment mixed
_refine_ls_matrix_type full
_refine_ls_number_parameters 225
_refine_ls_number_reflns 2695
_refine_ls_number_restraints 0
_refine_ls_restrained_S_all 1.072
_refine_ls_R_factor_all 0.0356
_refine_ls_R_factor_gt 0.0322
_refine_ls_shift/su_max 0.000
_refine_ls_shift/su_mean 0.000
_refine_ls_structure_factor_coef Fsqd
_refine_ls_weighting_details 'calc w=1/[\s^2^(Fo^2^)+(0.0491P)^2^+0.223P] where P=(Fo^2^+2Fc^2^)/3'
_refine_ls_weighting_scheme calc
_refine_ls_wR_factor_gt 0.0893
_refine_ls_wR_factor_ref 0.0915
_reflns_number_gt 2431
_reflns_number_total 2695
_reflns_threshold_expression I>2\s(I)
_cod_data_source_file bt2355.cif
_cod_data_source_block I
_cod_original_sg_symbol_H-M 'P 21/n'
_cod_database_code 2213690
_cod_database_fobs_code 2213690

loop_
_symmetry_equiv_pos_as_xyz
'x, y, z'
'-x+1/2, y+1/2, -z+1/2'
'-x, -y, -z'
'x+1/2, -y+1/2, z+1/2'

loop_
_atom_site_aniso_label
_atom_site_aniso_U_11
_atom_site_aniso_U_22
_atom_site_aniso_U_33
_atom_site_aniso_U_12
_atom_site_aniso_U_13
_atom_site_aniso_U_23
O31 0.0297(5) 0.0399(5) 0.0592(6) -0.0029(4) 0.0066(4) -0.0124(4)
O11 0.0347(5) 0.0547(6) 0.0974(8) 0.0032(5) 0.0045(5) -0.0326(6)
O12 0.0253(5) 0.0451(5) 0.0711(6) -0.0022(4) 0.0030(4) -0.0105(4)
O51 0.0738(7) 0.0627(7) 0.0537(6) 0.0255(6) 0.0220(5) 0.0206(5)
O52 0.0789(8) 0.0706(7) 0.0585(6) 0.0392(6) 0.0184(6) 0.0070(5)
O61 0.0257(5) 0.0609(6) 0.0498(5) -0.0017(4) 0.0023(4) -0.0123(4)
O62 0.0353(5) 0.0516(6) 0.0434(5) -0.0009(4) 0.0107(4) -0.0081(4)
C11 0.0282(6) 0.0404(7) 0.0360(6) 0.0017(5) -0.0021(5) -0.0018(5)
C21 0.0284(6) 0.0361(6) 0.0396(6) -0.0019(5) 0.0014(5) 0.0006(5)
C31 0.0260(6) 0.0348(6) 0.0389(6) -0.0006(5) 0.0036(5) -0.0034(5)
C41 0.0353(7) 0.0429(7) 0.0419(7) 0.0068(5) 0.0097(5) 0.0026(5)
C51 0.0393(7) 0.0436(7) 0.0459(7) 0.0043(6) 0.0079(5) 0.0036(6)
C61 0.0278(6) 0.0377(6) 0.0385(6) 0.0021(5) 0.0027(5) 0.0005(5)
N1 0.0546(7) 0.0443(7) 0.0497(7) 0.0104(5) -0.0025(5) -0.0084(6)
C2 0.0492(9) 0.0582(9) 0.0615(9) 0.0132(7) 0.0050(7) 0.0075(7)
C3 0.0566(10) 0.0827(12) 0.0487(8) 0.0153(8) 0.0072(7) 0.0000(8)
C4 0.0558(9) 0.0776(12) 0.0550(9) 0.0078(8) 0.0032(7) -0.0235(8)
C5 0.0378(7) 0.0543(9) 0.0575(8) 0.0062(6) 0.0034(6) -0.0165(7)
C6 0.0579(10) 0.0494(9) 0.1007(14) 0.0040(7) 0.0172(9) 0.0010(9)
C7 0.0676(11) 0.0598(10) 0.0701(10) 0.0139(8) 0.0130(8) 0.0081(8)
C8 0.0667(10) 0.0535(9) 0.0513(8) 0.0139(7) 0.0023(7) -0.0055(7)
C9 0.0384(7) 0.0441(8) 0.0502(8) 0.0100(6) -0.0003(6) -0.0074(6)
C10 0.0538(9) 0.0512(9) 0.0894(13) 0.0006(7) 0.0090(8) -0.0255(8)

loop_
_atom_site_type_symbol
_atom_site_label
_atom_site_fract_x
_atom_site_fract_y
_atom_site_fract_z
_atom_site_U_iso_or_equiv
_atom_site_thermal_displace_type
_atom_site_calc_flag
_atom_site_refinement_flags
_atom_site_occupancy
O O31 0.69503(12) 0.31070(7) 0.07462(5) 0.0428(3) Uani . . 1.000
O O11 0.44066(13) 0.60432(9) 0.13920(7) 0.0622(4) Uani . . 1.000
O O12 0.40951(11) 0.43148(8) 0.09764(6) 0.0472(3) Uani . . 1.000
O O51 0.85983(16) 0.25801(10) 0.30537(6) 0.0627(4) Uani . . 1.000
O O52 0.98000(17) 0.22265(10) 0.19299(6) 0.0688(4) Uani . . 1.000
O O61 1.08487(11) 0.46033(8) 0.13149(5) 0.0455(3) Uani . . 1.000
O O62 1.01275(11) 0.35650(8) 0.02589(5) 0.0431(3) Uani . . 1.000
C C11 0.50345(15) 0.51775(10) 0.11240(7) 0.0350(4) Uani . . 1.000
C C21 0.69856(15) 0.51305(10) 0.09419(7) 0.0347(3) Uani . . 1.000
C C31 0.78566(15) 0.39947(10) 0.11505(7) 0.0332(3) Uani . . 1.000
C C41 0.78738(17) 0.38158(11) 0.20312(7) 0.0398(4) Uani . . 1.000
C C51 0.88543(17) 0.27801(11) 0.23168(8) 0.0427(4) Uani . . 1.000
C C61 0.97426(15) 0.40111(10) 0.08600(7) 0.0346(3) Uani . . 1.000
N N1 0.82320(16) 0.18706(10) -0.05817(7) 0.0497(4) Uani . . 1.000
C C2 0.8459(2) 0.22022(14) -0.13027(9) 0.0562(5) Uani . . 1.000
C C3 0.8327(2) 0.14309(16) -0.19125(9) 0.0625(6) Uani . . 1.000
C C4 0.7987(2) 0.03385(16) -0.17563(9) 0.0628(6) Uani . . 1.000
C C5 0.7391(2) -0.11459(14) -0.07793(11) 0.0498(5) Uani . . 1.000
C C6 0.7164(2) -0.14220(15) -0.00272(12) 0.0689(6) Uani . . 1.000
C C7 0.7289(2) -0.06036(14) 0.05581(11) 0.0655(6) Uani . . 1.000
C C8 0.7652(2) 0.04851(13) 0.03880(9) 0.0572(5) Uani . . 1.000
C C9 0.78666(18) 0.07852(11) -0.03881(8) 0.0443(4) Uani . . 1.000
C C10 0.77402(18) -0.00213(13) -0.09901(9) 0.0646(6) Uani . . 1.000
H H51 0.931(3) 0.203(2) 0.3252(13) 0.080(8) Uiso . . 1.000
H H21A 0.76380 0.57310 0.12360 0.0420 Uiso calc R 1.000
H H21B 0.70910 0.52770 0.03780 0.0420 Uiso calc R 1.000
H H31 0.586(3) 0.3302(15) 0.0746(10) 0.064(5) Uiso . . 1.000
H H41A 0.84280 0.44780 0.22940 0.0480 Uiso calc R 1.000
H H41B 0.66280 0.37690 0.21870 0.0480 Uiso calc R 1.000
H H61 1.208(3) 0.4490(17) 0.1150(12) 0.088(6) Uiso . . 1.000
H H1 0.832(3) 0.2372(17) -0.0209(12) 0.074(6) Uiso . . 1.000
H H2 0.87120 0.29670 -0.14060 0.0680 Uiso calc R 1.000
H H3 0.84730 0.16670 -0.24340 0.0750 Uiso calc R 1.000
H H4 0.79150 -0.01900 -0.21710 0.0750 Uiso calc R 1.000
H H5 0.73150 -0.17110 -0.11700 0.0780 Uiso calc R 1.000
H H6 0.69180 -0.21770 0.01050 0.0830 Uiso calc R 1.000
H H7 0.71170 -0.08110 0.10830 0.0790 Uiso calc R 1.000
H H8 0.77580 0.10320 0.07910 0.0690 Uiso calc R 1.000

loop_
_atom_type_symbol
_atom_type_description
_atom_type_scat_dispersion_real
_atom_type_scat_dispersion_imag
_atom_type_scat_source
C C 0.0033 0.0016 'International Tables Vol C Tables 4.2.6.8 and 6.1.1.4'
H H 0.0000 0.0000 'International Tables Vol C Tables 4.2.6.8 and 6.1.1.4'
O O 0.0106 0.0060 'International Tables Vol C Tables 4.2.6.8 and 6.1.1.4'
N N 0.0061 0.0033 'International Tables Vol C Tables 4.2.6.8 and 6.1.1.4'

loop_
_geom_angle_atom_site_label_1
_geom_angle_atom_site_label_2
_geom_angle_atom_site_label_3
_geom_angle
_geom_angle_publ_flag
C31 O31 H31 103.4(12) no
C51 O51 H51 112.3(14) no
C61 O61 H61 109.1(12) no
C2 N1 C9 123.35(13) no
C9 N1 H1 118.5(13) no
C2 N1 H1 118.1(13) no
O11 C11 O12 122.24(11) no
O11 C11 C21 120.11(11) no
O12 C11 C21 117.64(10) no
C11 C21 C31 112.87(10) no
C41 C31 C61 111.59(10) no
O31 C31 C41 110.90(10) no
O31 C31 C21 110.91(9) no
O31 C31 C61 106.21(9) no
C21 C31 C41 109.48(10) no
C21 C31 C61 107.67(9) no
C31 C41 C51 114.43(11) no
O51 C51 C41 111.53(11) no
O51 C51 O52 123.89(13) no
O52 C51 C41 124.54(13) no
O61 C61 C31 112.41(10) no
O61 C61 O62 124.66(11) no
O62 C61 C31 122.86(11) no
C11 C21 H21A 109.00 no
C11 C21 H21B 109.00 no
H21A C21 H21B 108.00 no
C31 C21 H21A 109.00 no
C31 C21 H21B 109.00 no
C31 C41 H41A 109.00 no
C31 C41 H41B 109.00 no
C51 C41 H41A 109.00 no
C51 C41 H41B 109.00 no
H41A C41 H41B 108.00 no
N1 C2 C3 119.92(15) no
C2 C3 C4 119.50(15) no
C3 C4 C10 120.94(15) no
C6 C5 C10 120.61(16) no
C5 C6 C7 120.51(16) no
C6 C7 C8 121.17(17) no
C7 C8 C9 118.94(15) no
N1 C9 C10 118.29(13) no
C8 C9 C10 121.08(13) no
N1 C9 C8 120.62(13) no
C5 C10 C9 117.68(14) no
C4 C10 C5 124.32(15) no
C4 C10 C9 118.00(14) no
N1 C2 H2 120.00 no
C3 C2 H2 120.00 no
C2 C3 H3 120.00 no
C4 C3 H3 120.00 no
C3 C4 H4 120.00 no
C10 C4 H4 120.00 no
C6 C5 H5 120.00 no
C10 C5 H5 120.00 no
C5 C6 H6 120.00 no
C7 C6 H6 120.00 no
C6 C7 H7 119.00 no
C8 C7 H7 119.00 no
C7 C8 H8 121.00 no
C9 C8 H8 121.00 no

loop_
_geom_bond_atom_site_label_1
_geom_bond_atom_site_label_2
_geom_bond_distance
_geom_bond_publ_flag
O31 C31 1.4188(15) no
O11 C11 1.2347(16) no
O12 C11 1.2656(15) no
O31 H31 0.85(2) no
O51 C51 1.3108(17) no
O52 C51 1.1979(18) no
O51 H51 0.90(2) no
O61 C61 1.3140(15) no
O62 C61 1.2095(15) no
O61 H61 0.99(2) no
N1 C9 1.3681(18) no
N1 C2 1.318(2) no
N1 H1 0.88(2) no
C11 C21 1.5182(16) no
C21 C31 1.5381(17) no
C31 C41 1.5246(17) no
C31 C61 1.5295(16) no
C41 C51 1.5063(18) no
C21 H21B 0.9900 no
C21 H21A 0.9900 no
C41 H41B 0.9900 no
C41 H41A 0.9900 no
C2 C3 1.392(2) no
C3 C4 1.357(3) no
C4 C10 1.404(2) no
C5 C10 1.418(2) no
C5 C6 1.351(3) no
C6 C7 1.399(3) no
C7 C8 1.362(2) no
C8 C9 1.396(2) no
C9 C10 1.410(2) no
C2 H2 0.9500 no
C3 H3 0.9500 no
C4 H4 0.9500 no
C5 H5 0.9500 no
C6 H6 0.9500 no
C7 H7 0.9500 no
C8 H8 0.9500 no

loop_
_geom_hbond_atom_site_label_D
_geom_hbond_atom_site_label_H
_geom_hbond_atom_site_label_A
_geom_hbond_site_symmetry_A
_geom_hbond_distance_DH
_geom_hbond_distance_HA
_geom_hbond_distance_DA
_geom_hbond_angle_DHA
_geom_hbond_publ_flag
N1 H1 O31 . 0.88(2) 2.17(2) 2.9215(15) 144(2) yes
N1 H1 O62 . 0.88(2) 2.10(2) 2.8219(15) 140(2) yes
O51 H51 O11 2_645 0.90(2) 1.62(2) 2.5208(16) 180(3) yes
O31 H31 O12 . 0.85(2) 1.85(2) 2.6337(13) 151.4(17) yes
O61 H61 O11 1_655 0.99(2) 2.57(2) 3.1758(14) 119.6(14) yes
O61 H61 O12 1_655 0.99(2) 1.58(2) 2.5641(12) 174(2) yes
C7 H7 O51 2_645 0.95 2.50 3.314(2) 144 no
C8 H8 O31 . 0.95 2.5500 3.2358(18) 129 no
C21 H21B O12 3_665 0.99 2.4900 3.4087(16) 154 no

loop_
_geom_torsion_atom_site_label_1
_geom_torsion_atom_site_label_2
_geom_torsion_atom_site_label_3
_geom_torsion_atom_site_label_4
_geom_torsion
_geom_torsion_publ_flag
C2 N1 C9 C10 0.5(2) no
C9 N1 C2 C3 0.1(2) no
C2 N1 C9 C8 179.57(14) no
O12 C11 C21 C31 -40.13(15) no
O11 C11 C21 C31 141.26(12) no
C11 C21 C31 C41 -64.53(13) no
C11 C21 C31 C61 173.98(10) no
C11 C21 C31 O31 58.17(13) no
O31 C31 C41 C51 62.88(13) no
O31 C31 C61 O61 -164.52(10) no
C21 C31 C61 O61 76.61(12) no
C21 C31 C61 O62 -100.34(13) no
C41 C31 C61 O61 -43.55(14) no
C21 C31 C41 C51 -174.41(10) no
C61 C31 C41 C51 -55.31(14) no
C41 C31 C61 O62 139.50(12) no
O31 C31 C61 O62 18.52(15) no
C31 C41 C51 O52 11.94(19) no
C31 C41 C51 O51 -170.43(11) no
N1 C2 C3 C4 -0.8(2) no
C2 C3 C4 C10 1.0(2) no
C3 C4 C10 C9 -0.4(2) no
C3 C4 C10 C5 -179.63(15) no
C6 C5 C10 C9 0.9(2) no
C10 C5 C6 C7 -0.7(2) no
C6 C5 C10 C4 -179.79(15) no
C5 C6 C7 C8 -0.4(2) no
C6 C7 C8 C9 1.3(2) no
C7 C8 C9 C10 -1.0(2) no
C7 C8 C9 N1 180.00(14) no
N1 C9 C10 C4 -0.4(2) no
N1 C9 C10 C5 178.95(13) no
C8 C9 C10 C4 -179.42(14) no
C8 C9 C10 C5 -0.10(19) no

loop_
_cod_related_entry_id
_cod_related_entry_database
_cod_related_entry_code
1 ChemSpider 21124503
